data_4103820
loop_
_publ_author_name
'Ana Z. Gonz\'alez'
'Jos\'e G. Rom\'an'
'Eyleen Alicea'
'Eda Canales'
'John A. Soderquist'

_publ_section_title
;
 Borabicyclo[3.3.2]decanes and the Stereoselective Asymmetric Synthesis of
 1,3-Diol Stereotriads from 1,3-Diborylpropenes
;
_journal_name_full 'Journal of the American Chemical Society'
_journal_page_first 1269
_journal_page_last 1273
_journal_paper_doi 10.1021/ja808360z
_journal_volume 131
_journal_year 2009
_chemical_formula_sum 'C18 H19 Br O2'
_chemical_formula_weight 347.24
_chemical_name_systematic
; 
 ? 
;
_space_group_IT_number 14
_symmetry_cell_setting monoclinic
_symmetry_space_group_name_Hall '-P 2yn'
_symmetry_space_group_name_H-M 'P 1 21/n 1'
_atom_sites_solution_hydrogens geom
_atom_sites_solution_primary direct
_atom_sites_solution_secondary difmap
_audit_creation_method SHELXL-97
_cell_angle_alpha 90.00
_cell_angle_beta 90.30(7)
_cell_angle_gamma 90.00
_cell_formula_units_Z 8
_cell_length_a 9.530(6)
_cell_length_b 20.803(13)
_cell_length_c 17.593(11)
_cell_measurement_temperature 298(2)
_cell_volume 3488(4)
_computing_cell_refinement 'Bruker SMART'
_computing_data_collection 'Bruker SMART'
_computing_data_reduction 'Bruker SHELXTL'
_computing_molecular_graphics 'Bruker SHELXTL'
_computing_publication_material 'Bruker SHELXTL'
_computing_structure_refinement 'SHELXL-97 (Sheldrick, 1997)'
_computing_structure_solution 'SHELXS-97 (Sheldrick, 1990)'
_diffrn_ambient_temperature 298(2)
_diffrn_measured_fraction_theta_full 0.900
_diffrn_measured_fraction_theta_max 0.900
_diffrn_measurement_device_type 'CCD area detector'
_diffrn_measurement_method 'phi and omega scans'
_diffrn_radiation_monochromator graphite
_diffrn_radiation_source 'fine-focus sealed tube'
_diffrn_radiation_type MoK\a
_diffrn_radiation_wavelength 0.71073
_diffrn_reflns_av_R_equivalents 0.0622
_diffrn_reflns_av_sigmaI/netI 0.0903
_diffrn_reflns_limit_h_max 12
_diffrn_reflns_limit_h_min -11
_diffrn_reflns_limit_k_max 22
_diffrn_reflns_limit_k_min -27
_diffrn_reflns_limit_l_max 22
_diffrn_reflns_limit_l_min -23
_diffrn_reflns_number 22538
_diffrn_reflns_theta_full 28.29
_diffrn_reflns_theta_max 28.29
_diffrn_reflns_theta_min 1.52
_exptl_absorpt_coefficient_mu 2.359
_exptl_absorpt_correction_type none
_exptl_crystal_colour COLORLESS
_exptl_crystal_density_diffrn 1.323
_exptl_crystal_density_method 'not measured'
_exptl_crystal_description NEEDLE
_exptl_crystal_F_000 1424
_exptl_crystal_size_max 0.38
_exptl_crystal_size_mid 0.24
_exptl_crystal_size_min 0.06
_refine_diff_density_max 0.604
_refine_diff_density_min -1.026
_refine_diff_density_rms 0.067
_refine_ls_extinction_method none
_refine_ls_goodness_of_fit_ref 0.922
_refine_ls_hydrogen_treatment mixed
_refine_ls_matrix_type full
_refine_ls_number_parameters 385
_refine_ls_number_reflns 7812
_refine_ls_number_restraints 0
_refine_ls_restrained_S_all 0.922
_refine_ls_R_factor_all 0.1932
_refine_ls_R_factor_gt 0.0701
_refine_ls_shift/su_max 0.000
_refine_ls_shift/su_mean 0.000
_refine_ls_structure_factor_coef Fsqd
_refine_ls_weighting_details 'calc w=1/[\s^2^(Fo^2^)+(0.1356P)^2^+0.0000P] where P=(Fo^2^+2Fc^2^)/3'
_refine_ls_weighting_scheme calc
_refine_ls_wR_factor_gt 0.2004
_refine_ls_wR_factor_ref 0.2578
_reflns_number_gt 2724
_reflns_number_total 7812
_reflns_threshold_expression >2sigma(I)
_cod_data_source_file ja808360z_si_004.cif
_cod_data_source_block js038
_cod_database_code 4103820

loop_
_symmetry_equiv_pos_as_xyz
'x, y, z'
'-x+1/2, y+1/2, -z+1/2'
'-x, -y, -z'
'x-1/2, -y-1/2, z-1/2'

loop_
_atom_site_label
_atom_site_type_symbol
_atom_site_fract_x
_atom_site_fract_y
_atom_site_fract_z
_atom_site_U_iso_or_equiv
_atom_site_adp_type
_atom_site_occupancy
_atom_site_symmetry_multiplicity
_atom_site_calc_flag
_atom_site_refinement_flags
Br1 Br 0.54403(11) 0.11050(4) 0.49786(4) 0.1350(4) Uani 1 1 d .
Br2 Br 0.9650(2) -0.16604(6) 0.52978(7) 0.2560(10) Uani 1 1 d .
C1 C 0.6221(8) 0.1485(4) -0.0218(4) 0.129(3) Uani 1 1 d .
H1A H 0.6299 0.1905 -0.0042 0.155 Uiso 1 1 calc R
H1B H 0.6352 0.1395 -0.0731 0.155 Uiso 1 1 calc R
C2 C 0.5931(5) 0.1027(3) 0.0248(3) 0.0760(14) Uani 1 1 d .
H2 H 0.5863 0.0615 0.0047 0.091 Uiso 1 1 calc R
C3 C 0.5695(5) 0.1097(2) 0.1078(3) 0.0605(12) Uani 1 1 d .
H3 H 0.5715 0.1557 0.1194 0.073 Uiso 1 1 calc R
C4 C 0.6864(5) 0.0774(2) 0.1558(3) 0.0626(12) Uani 1 1 d .
C5 C 0.8292(5) 0.1057(3) 0.1366(4) 0.0877(17) Uani 1 1 d .
H5A H 0.9004 0.0849 0.1666 0.132 Uiso 1 1 calc R
H5B H 0.8291 0.1509 0.1475 0.132 Uiso 1 1 calc R
H5C H 0.8481 0.0991 0.0836 0.132 Uiso 1 1 calc R
C6 C 0.4227(5) 0.0843(2) 0.1296(3) 0.0621(12) Uani 1 1 d .
H6 H 0.4105 0.0902 0.1845 0.075 Uiso 1 1 calc R
C7 C 0.6567(5) 0.0849(2) 0.2406(3) 0.0633(12) Uani 1 1 d .
C8 C 0.6318(5) 0.0329(3) 0.2865(3) 0.0731(14) Uani 1 1 d .
H8 H 0.6366 -0.0082 0.2660 0.088 Uiso 1 1 calc R
C9 C 0.5997(6) 0.0403(3) 0.3625(3) 0.0835(16) Uani 1 1 d .
H9 H 0.5816 0.0044 0.3924 0.100 Uiso 1 1 calc R
C10 C 0.5944(6) 0.1005(3) 0.3936(3) 0.0847(16) Uani 1 1 d .
C11 C 0.6240(7) 0.1529(3) 0.3497(3) 0.0952(18) Uani 1 1 d .
H11 H 0.6232 0.1938 0.3710 0.114 Uiso 1 1 calc R
C12 C 0.6549(6) 0.1451(3) 0.2741(3) 0.0811(15) Uani 1 1 d .
H12 H 0.6750 0.1811 0.2447 0.097 Uiso 1 1 calc R
C13 C 0.3042(5) 0.1197(3) 0.0886(3) 0.0680(13) Uani 1 1 d .
C14 C 0.2843(8) 0.1829(3) 0.1042(4) 0.119(2) Uani 1 1 d .
H14 H 0.3429 0.2030 0.1393 0.143 Uiso 1 1 calc R
C15 C 0.1787(9) 0.2185(4) 0.0692(5) 0.136(3) Uani 1 1 d .
H15 H 0.1668 0.2617 0.0810 0.163 Uiso 1 1 calc R
C16 C 0.0936(8) 0.1897(5) 0.0180(4) 0.115(3) Uani 1 1 d .
H16 H 0.0225 0.2129 -0.0058 0.138 Uiso 1 1 calc R
C17 C 0.1127(7) 0.1267(5) 0.0015(3) 0.108(2) Uani 1 1 d .
H17 H 0.0547 0.1072 -0.0343 0.130 Uiso 1 1 calc R
C18 C 0.2176(5) 0.0903(3) 0.0371(3) 0.0816(16) Uani 1 1 d .
H18 H 0.2283 0.0469 0.0258 0.098 Uiso 1 1 calc R
C19 C 0.8705(12) 0.2226(5) 0.7800(6) 0.176(4) Uani 1 1 d .
H19A H 0.8615 0.2363 0.7299 0.211 Uiso 1 1 calc R
H19B H 0.8554 0.2513 0.8197 0.211 Uiso 1 1 calc R
C20 C 0.9026(6) 0.1662(3) 0.7939(4) 0.0888(17) Uani 1 1 d .
H20 H 0.9096 0.1561 0.8453 0.107 Uiso 1 1 calc R
C21 C 0.9316(5) 0.1123(2) 0.7409(3) 0.0680(13) Uani 1 1 d .
H21 H 0.9314 0.1302 0.6894 0.082 Uiso 1 1 calc R
C22 C 0.8148(5) 0.0608(3) 0.7437(3) 0.0788(15) Uani 1 1 d .
C23 C 0.6703(6) 0.0894(3) 0.7239(4) 0.114(2) Uani 1 1 d .
H23A H 0.6008 0.0560 0.7249 0.171 Uiso 1 1 calc R
H23B H 0.6733 0.1081 0.6740 0.171 Uiso 1 1 calc R
H23C H 0.6468 0.1220 0.7604 0.171 Uiso 1 1 calc R
C24 C 1.0781(4) 0.0835(2) 0.7550(3) 0.0602(12) Uani 1 1 d .
H24 H 1.0923 0.0479 0.7194 0.072 Uiso 1 1 calc R
C25 C 0.8466(6) 0.0039(3) 0.6926(3) 0.0843(17) Uani 1 1 d .
C26 C 0.8496(8) 0.0116(3) 0.6135(4) 0.115(2) Uani 1 1 d .
H26 H 0.8307 0.0518 0.5929 0.138 Uiso 1 1 calc R
C27 C 0.8798(11) -0.0388(4) 0.5651(4) 0.151(3) Uani 1 1 d .
H27 H 0.8789 -0.0328 0.5128 0.181 Uiso 1 1 calc R
C28 C 0.9109(10) -0.0972(4) 0.5953(5) 0.141(3) Uani 1 1 d .
C29 C 0.9049(9) -0.1061(4) 0.6734(5) 0.134(3) Uani 1 1 d .
H29 H 0.9229 -0.1464 0.6939 0.161 Uiso 1 1 calc R
C30 C 0.8728(7) -0.0562(4) 0.7201(4) 0.101(2) Uani 1 1 d .
H30 H 0.8688 -0.0633 0.7722 0.122 Uiso 1 1 calc R
C31 C 1.1953(5) 0.1321(2) 0.7443(3) 0.0610(12) Uani 1 1 d .
C32 C 1.2336(6) 0.1491(3) 0.6724(3) 0.0809(15) Uani 1 1 d .
H32 H 1.1878 0.1308 0.6309 0.097 Uiso 1 1 calc R
C33 C 1.3402(7) 0.1935(3) 0.6608(4) 0.0904(17) Uani 1 1 d .
H33 H 1.3653 0.2049 0.6116 0.108 Uiso 1 1 calc R
C34 C 1.4075(6) 0.2202(3) 0.7208(4) 0.0891(17) Uani 1 1 d .
H34 H 1.4781 0.2503 0.7128 0.107 Uiso 1 1 calc R
C35 C 1.3727(6) 0.2033(3) 0.7920(4) 0.0875(16) Uani 1 1 d .
H35 H 1.4205 0.2212 0.8331 0.105 Uiso 1 1 calc R
C36 C 1.2651(6) 0.1589(2) 0.8047(3) 0.0751(14) Uani 1 1 d .
H36 H 1.2409 0.1477 0.8540 0.090 Uiso 1 1 calc R
O1 O 0.6962(3) 0.01080(15) 0.1361(2) 0.0706(9) Uani 1 1 d .
H1 H 0.6174 -0.0051 0.1355 0.106 Uiso 1 1 calc R
O2 O 0.4216(3) 0.01697(16) 0.1138(2) 0.0735(9) Uani 1 1 d .
H2A H 0.3599 -0.0004 0.1388 0.110 Uiso 1 1 calc R
O3 O 0.8021(4) 0.0384(2) 0.8210(2) 0.0908(12) Uani 1 1 d .
H3A H 0.8783 0.0415 0.8426 0.136 Uiso 1 1 calc R
O4 O 1.0741(3) 0.05816(16) 0.83010(18) 0.0707(9) Uani 1 1 d .
H4 H 1.1461 0.0377 0.8385 0.106 Uiso 1 1 calc R

loop_
_atom_site_aniso_label
_atom_site_aniso_U_11
_atom_site_aniso_U_22
_atom_site_aniso_U_33
_atom_site_aniso_U_23
_atom_site_aniso_U_13
_atom_site_aniso_U_12
Br1 0.2005(10) 0.1303(7) 0.0740(5) -0.0053(4) -0.0062(5) -0.0288(6)
Br2 0.470(3) 0.1373(9) 0.1591(10) -0.0509(7) -0.1138(13) 0.0347(12)
C1 0.174(8) 0.120(6) 0.094(5) 0.018(4) 0.025(5) 0.009(5)
C2 0.073(4) 0.083(4) 0.072(3) 0.008(3) 0.012(3) 0.012(3)
C3 0.052(3) 0.056(3) 0.074(3) 0.005(2) 0.006(2) 0.001(2)
C4 0.047(3) 0.057(3) 0.084(3) -0.001(2) -0.007(2) -0.004(2)
C5 0.051(3) 0.087(4) 0.125(5) 0.003(3) 0.004(3) -0.009(3)
C6 0.057(3) 0.071(3) 0.058(3) 0.002(2) -0.001(2) 0.011(3)
C7 0.052(3) 0.062(3) 0.075(3) 0.008(3) -0.019(2) -0.007(2)
C8 0.066(3) 0.069(3) 0.085(4) -0.004(3) -0.010(3) -0.006(3)
C9 0.093(4) 0.074(4) 0.083(4) 0.011(3) -0.012(3) -0.010(3)
C10 0.102(4) 0.085(4) 0.067(3) 0.002(3) -0.020(3) -0.014(3)
C11 0.121(5) 0.082(4) 0.082(4) -0.009(3) -0.017(3) -0.019(4)
C12 0.095(4) 0.068(4) 0.080(4) 0.001(3) -0.015(3) -0.010(3)
C13 0.056(3) 0.091(4) 0.058(3) -0.002(3) 0.003(2) 0.021(3)
C14 0.109(5) 0.117(6) 0.130(6) -0.037(4) -0.043(4) 0.052(5)
C15 0.119(6) 0.129(6) 0.159(7) -0.012(6) -0.018(6) 0.069(5)
C16 0.086(5) 0.164(8) 0.094(5) 0.025(5) 0.002(4) 0.053(5)
C17 0.072(4) 0.193(8) 0.059(3) 0.006(4) -0.010(3) 0.019(5)
C18 0.058(3) 0.120(5) 0.067(3) 0.002(3) -0.010(3) 0.010(3)
C19 0.237(12) 0.113(7) 0.178(9) 0.027(6) -0.058(8) 0.014(7)
C20 0.064(4) 0.091(5) 0.112(5) 0.023(4) -0.013(3) 0.014(3)
C21 0.048(3) 0.078(4) 0.078(3) 0.016(3) -0.009(2) 0.000(3)
C22 0.056(3) 0.088(4) 0.093(4) 0.027(3) -0.017(3) -0.005(3)
C23 0.059(4) 0.147(6) 0.136(6) 0.036(4) -0.032(3) -0.003(4)
C24 0.044(3) 0.069(3) 0.067(3) 0.006(2) 0.000(2) 0.001(2)
C25 0.068(4) 0.094(5) 0.091(4) 0.027(4) -0.033(3) -0.027(3)
C26 0.155(7) 0.090(5) 0.099(5) 0.014(4) -0.041(4) -0.020(4)
C27 0.242(11) 0.116(7) 0.095(5) 0.007(5) -0.067(6) -0.006(6)
C28 0.205(9) 0.103(6) 0.113(6) -0.005(5) -0.065(6) -0.023(5)
C29 0.180(8) 0.092(5) 0.130(7) 0.015(5) -0.072(6) -0.015(5)
C30 0.113(5) 0.095(5) 0.096(4) 0.020(4) -0.036(4) -0.030(4)
C31 0.049(3) 0.061(3) 0.073(3) 0.007(2) 0.003(2) 0.001(2)
C32 0.075(4) 0.089(4) 0.078(4) 0.005(3) 0.003(3) -0.011(3)
C33 0.079(4) 0.092(4) 0.100(5) 0.018(4) 0.029(4) 0.000(4)
C34 0.061(4) 0.077(4) 0.129(6) 0.008(4) 0.013(4) -0.011(3)
C35 0.066(4) 0.079(4) 0.117(5) 0.001(3) -0.012(3) -0.018(3)
C36 0.065(3) 0.073(4) 0.087(4) 0.003(3) -0.002(3) -0.001(3)
O1 0.0518(19) 0.065(2) 0.095(2) -0.0058(17) -0.0015(18) 0.0066(16)
O2 0.052(2) 0.076(2) 0.092(2) 0.0049(18) 0.0070(17) -0.0018(17)
O3 0.053(2) 0.124(3) 0.095(3) 0.032(2) -0.0080(18) -0.017(2)
O4 0.0487(19) 0.080(2) 0.083(2) 0.0221(18) -0.0066(16) 0.0044(17)

loop_
_atom_type_symbol
_atom_type_description
_atom_type_scat_dispersion_real
_atom_type_scat_dispersion_imag
_atom_type_scat_source
C C 0.0033 0.0016 'International Tables Vol C Tables 4.2.6.8 and 6.1.1.4'
H H 0.0000 0.0000 'International Tables Vol C Tables 4.2.6.8 and 6.1.1.4'
O O 0.0106 0.0060 'International Tables Vol C Tables 4.2.6.8 and 6.1.1.4'
Br Br -0.2901 2.4595 'International Tables Vol C Tables 4.2.6.8 and 6.1.1.4'

loop_
_geom_angle_atom_site_label_1
_geom_angle_atom_site_label_2
_geom_angle_atom_site_label_3
_geom_angle
C2 C1 H1A 120.0
C2 C1 H1B 120.0
H1A C1 H1B 120.0
C1 C2 C3 126.0(6)
C1 C2 H2 117.0
C3 C2 H2 117.0
C2 C3 C6 110.6(4)
C2 C3 C4 112.4(4)
C6 C3 C4 111.5(4)
C2 C3 H3 107.3
C6 C3 H3 107.3
C4 C3 H3 107.3
O1 C4 C5 105.1(4)
O1 C4 C7 110.4(4)
C5 C4 C7 110.3(4)
O1 C4 C3 109.6(4)
C5 C4 C3 110.6(4)
C7 C4 C3 110.6(4)
C4 C5 H5A 109.5
C4 C5 H5B 109.5
H5A C5 H5B 109.5
C4 C5 H5C 109.5
H5A C5 H5C 109.5
H5B C5 H5C 109.5
O2 C6 C13 112.1(4)
O2 C6 C3 107.0(3)
C13 C6 C3 112.7(4)
O2 C6 H6 108.3
C13 C6 H6 108.3
C3 C6 H6 108.3
C8 C7 C12 117.4(5)
C8 C7 C4 121.9(5)
C12 C7 C4 120.7(4)
C7 C8 C9 121.5(5)
C7 C8 H8 119.2
C9 C8 H8 119.2
C10 C9 C8 119.8(5)
C10 C9 H9 120.1
C8 C9 H9 120.1
C11 C10 C9 119.8(5)
C11 C10 Br1 120.7(5)
C9 C10 Br1 119.6(4)
C10 C11 C12 119.9(5)
C10 C11 H11 120.0
C12 C11 H11 120.0
C11 C12 C7 121.5(5)
C11 C12 H12 119.3
C7 C12 H12 119.3
C14 C13 C18 118.9(5)
C14 C13 C6 118.4(5)
C18 C13 C6 122.7(5)
C13 C14 C15 121.8(7)
C13 C14 H14 119.1
C15 C14 H14 119.1
C16 C15 C14 119.4(7)
C16 C15 H15 120.3
C14 C15 H15 120.3
C15 C16 C17 119.4(7)
C15 C16 H16 120.3
C17 C16 H16 120.3
C16 C17 C18 121.7(7)
C16 C17 H17 119.2
C18 C17 H17 119.2
C13 C18 C17 118.7(6)
C13 C18 H18 120.6
C17 C18 H18 120.6
C20 C19 H19A 120.0
C20 C19 H19B 120.0
H19A C19 H19B 120.0
C19 C20 C21 129.7(7)
C19 C20 H20 115.1
C21 C20 H20 115.1
C20 C21 C24 111.4(4)
C20 C21 C22 111.5(4)
C24 C21 C22 112.2(4)
C20 C21 H21 107.1
C24 C21 H21 107.1
C22 C21 H21 107.1
O3 C22 C25 109.0(4)
O3 C22 C23 105.0(4)
C25 C22 C23 110.4(5)
O3 C22 C21 108.5(4)
C25 C22 C21 112.0(4)
C23 C22 C21 111.6(5)
C22 C23 H23A 109.5
C22 C23 H23B 109.5
H23A C23 H23B 109.5
C22 C23 H23C 109.5
H23A C23 H23C 109.5
H23B C23 H23C 109.5
O4 C24 C31 112.7(4)
O4 C24 C21 105.4(3)
C31 C24 C21 112.8(4)
O4 C24 H24 108.6
C31 C24 H24 108.6
C21 C24 H24 108.6
C30 C25 C26 116.8(6)
C30 C25 C22 122.8(6)
C26 C25 C22 120.4(5)
C27 C26 C25 122.1(7)
C27 C26 H26 118.9
C25 C26 H26 118.9
C28 C27 C26 118.9(7)
C28 C27 H27 120.5
C26 C27 H27 120.5
C27 C28 C29 119.7(8)
C27 C28 Br2 119.6(7)
C29 C28 Br2 120.7(7)
C30 C29 C28 120.5(7)
C30 C29 H29 119.7
C28 C29 H29 119.7
C29 C30 C25 121.8(7)
C29 C30 H30 119.1
C25 C30 H30 119.1
C32 C31 C36 118.8(5)
C32 C31 C24 119.2(5)
C36 C31 C24 122.0(4)
C31 C32 C33 120.5(5)
C31 C32 H32 119.7
C33 C32 H32 119.7
C34 C33 C32 120.2(6)
C34 C33 H33 119.9
C32 C33 H33 119.9
C35 C34 C33 120.1(6)
C35 C34 H34 119.9
C33 C34 H34 119.9
C34 C35 C36 120.4(6)
C34 C35 H35 119.8
C36 C35 H35 119.8
C31 C36 C35 120.0(5)
C31 C36 H36 120.0
C35 C36 H36 120.0
C4 O1 H1 109.5
C6 O2 H2A 109.5
C22 O3 H3A 109.5
C24 O4 H4 109.5

loop_
_geom_bond_atom_site_label_1
_geom_bond_atom_site_label_2
_geom_bond_distance
Br1 C10 1.910(6)
Br2 C28 1.910(9)
C1 C2 1.288(8)
C1 H1A 0.9300
C1 H1B 0.9300
C2 C3 1.486(7)
C2 H2 0.9300
C3 C6 1.546(6)
C3 C4 1.547(7)
C3 H3 0.9800
C4 O1 1.431(5)
C4 C5 1.522(7)
C4 C7 1.528(7)
C5 H5A 0.9600
C5 H5B 0.9600
C5 H5C 0.9600
C6 O2 1.428(5)
C6 C13 1.526(7)
C6 H6 0.9800
C7 C8 1.371(7)
C7 C12 1.383(7)
C8 C9 1.380(7)
C8 H8 0.9300
C9 C10 1.369(7)
C9 H9 0.9300
C10 C11 1.366(8)
C11 C12 1.374(7)
C11 H11 0.9300
C12 H12 0.9300
C13 C14 1.357(8)
C13 C18 1.368(7)
C14 C15 1.390(9)
C14 H14 0.9300
C15 C16 1.349(10)
C15 H15 0.9300
C16 C17 1.354(10)
C16 H16 0.9300
C17 C18 1.399(9)
C17 H17 0.9300
C18 H18 0.9300
C19 C20 1.236(9)
C19 H19A 0.9300
C19 H19B 0.9300
C20 C21 1.486(8)
C20 H20 0.9300
C21 C24 1.539(6)
C21 C22 1.546(7)
C21 H21 0.9800
C22 O3 1.443(6)
C22 C25 1.518(8)
C22 C23 1.538(8)
C23 H23A 0.9600
C23 H23B 0.9600
C23 H23C 0.9600
C24 O4 1.422(5)
C24 C31 1.520(7)
C24 H24 0.9800
C25 C30 1.363(8)
C25 C26 1.402(8)
C26 C27 1.380(10)
C26 H26 0.9300
C27 C28 1.359(10)
C27 H27 0.9300
C28 C29 1.387(11)
C29 C30 1.359(10)
C29 H29 0.9300
C30 H30 0.9300
C31 C32 1.365(7)
C31 C36 1.369(7)
C32 C33 1.389(8)
C32 H32 0.9300
C33 C34 1.352(8)
C33 H33 0.9300
C34 C35 1.346(8)
C34 H34 0.9300
C35 C36 1.398(7)
C35 H35 0.9300
C36 H36 0.9300
O1 H1 0.8200
O2 H2A 0.8200
O3 H3A 0.8200
O4 H4 0.8200
